data_4024359
loop_
_publ_author_name
'Jacob S. Kanady'
'John D. Nguyen'
'Joseph W. Ziller'
'Christopher D. Vanderwal'

_publ_section_title
;
Synthesis and Characterization of All Four Diastereomers of
3,4-Dichloro-2-pentanol, Motifs Relevant to the Chlorosulfolipids
;
_journal_name_full 'Journal of Organic Chemistry'
_journal_page_first 2175
_journal_page_last 2178
_journal_paper_doi 10.1021/jo802390e
_journal_volume 74
_journal_year 2009
_chemical_formula_sum 'C12 H16 Cl2 O3 S'
_chemical_formula_weight 311.21
_chemical_name_systematic
; 
 ? 
;
_space_group_IT_number 14
_symmetry_space_group_name_Hall '-P 2yn'
_symmetry_space_group_name_H-M 'P 1 21/n 1'
_atom_sites_solution_hydrogens mixed
_atom_sites_solution_primary direct
_atom_sites_solution_secondary difmap
_audit_creation_method SHELXL-97
_cell_angle_alpha 90.00
_cell_angle_beta 96.8860(10)
_cell_angle_gamma 90.00
_cell_formula_units_Z 4
_cell_length_a 11.6710(7)
_cell_length_b 7.3634(4)
_cell_length_c 16.6829(10)
_cell_measurement_temperature 143(2)
_cell_volume 1423.36(14)
_computing_structure_refinement 'SHELXL-97 (Sheldrick, 1997)'
_computing_structure_solution 'SHELXS-97 (Sheldrick, 1990)'
_diffrn_ambient_temperature 143(2)
_diffrn_measured_fraction_theta_full 0.949
_diffrn_measured_fraction_theta_max 0.949
_diffrn_radiation_monochromator graphite
_diffrn_radiation_source 'fine-focus sealed tube'
_diffrn_radiation_type MoK\a
_diffrn_radiation_wavelength 0.71073
_diffrn_reflns_av_R_equivalents 0.0169
_diffrn_reflns_av_sigmaI/netI 0.0124
_diffrn_reflns_limit_h_max 14
_diffrn_reflns_limit_h_min -14
_diffrn_reflns_limit_k_max 9
_diffrn_reflns_limit_k_min -9
_diffrn_reflns_limit_l_max 21
_diffrn_reflns_limit_l_min -21
_diffrn_reflns_number 15473
_diffrn_reflns_theta_full 28.17
_diffrn_reflns_theta_max 28.17
_diffrn_reflns_theta_min 2.02
_exptl_absorpt_coefficient_mu 0.600
_exptl_absorpt_correction_T_max 0.8794
_exptl_absorpt_correction_T_min 0.8453
_exptl_crystal_density_diffrn 1.452
_exptl_crystal_density_method 'not measured'
_exptl_crystal_F_000 648
_exptl_crystal_size_max 0.29
_exptl_crystal_size_mid 0.25
_exptl_crystal_size_min 0.22
_refine_diff_density_max 0.728
_refine_diff_density_min -0.594
_refine_diff_density_rms 0.055
_refine_ls_extinction_method none
_refine_ls_goodness_of_fit_ref 1.040
_refine_ls_hydrogen_treatment mixed
_refine_ls_matrix_type full
_refine_ls_number_parameters 216
_refine_ls_number_reflns 3319
_refine_ls_number_restraints 0
_refine_ls_restrained_S_all 1.040
_refine_ls_R_factor_all 0.0383
_refine_ls_R_factor_gt 0.0358
_refine_ls_shift/su_max 0.000
_refine_ls_shift/su_mean 0.000
_refine_ls_structure_factor_coef Fsqd
_refine_ls_weighting_details 'calc w=1/[\s^2^(Fo^2^)+(0.0470P)^2^+1.1298P] where P=(Fo^2^+2Fc^2^)/3'
_refine_ls_weighting_scheme calc
_refine_ls_wR_factor_gt 0.0938
_refine_ls_wR_factor_ref 0.0957
_reflns_number_gt 3071
_reflns_number_total 3319
_reflns_threshold_expression >2sigma(I)
_cod_data_source_file jo802390e_si_004.cif
_cod_data_source_block cdv9
_cod_depositor_comments
;
The following automatic conversions were performed:

'_atom_sites_solution_hydrogens' value 'difmap & geom' was changed to
'mixed'.

Automatic conversion script
Id: cif_fix_values 6452 2018-10-05 10:23:21Z andrius 
;
_cod_database_code 4024359

loop_
_symmetry_equiv_pos_as_xyz
'x, y, z'
'-x+1/2, y+1/2, -z+1/2'
'-x, -y, -z'
'x-1/2, -y-1/2, z-1/2'

loop_
_atom_site_label
_atom_site_type_symbol
_atom_site_fract_x
_atom_site_fract_y
_atom_site_fract_z
_atom_site_U_iso_or_equiv
_atom_site_adp_type
_atom_site_occupancy
_atom_site_symmetry_multiplicity
_atom_site_calc_flag
_atom_site_refinement_flags
_atom_site_disorder_assembly
_atom_site_disorder_group
S1 S 0.26211(4) 0.51625(6) 0.07366(2) 0.02617(12) Uani 1 1 d . . .
Cl1 Cl 0.15326(4) 0.15100(10) -0.22418(3) 0.05259(17) Uani 1 1 d . . .
Cl2 Cl 0.15298(4) 0.03756(6) -0.02933(3) 0.03544(13) Uani 1 1 d . . .
O1 O 0.15052(10) 0.44128(16) 0.02069(7) 0.0265(3) Uani 1 1 d . . .
O2 O 0.21786(12) 0.58811(18) 0.14345(8) 0.0353(3) Uani 1 1 d . . .
O3 O 0.32431(11) 0.63137(17) 0.02496(8) 0.0324(3) Uani 1 1 d . . .
C1 C -0.04652(18) 0.0259(3) -0.17615(12) 0.0359(4) Uani 1 1 d . . .
C2 C 0.03518(14) 0.1853(3) -0.16620(10) 0.0283(3) Uani 1 1 d . . .
C3 C 0.07832(14) 0.2285(2) -0.07862(10) 0.0247(3) Uani 1 1 d . . .
C4 C 0.15572(14) 0.3951(2) -0.06490(10) 0.0251(3) Uani 1 1 d . . .
C5 C 0.11351(19) 0.5578(3) -0.11571(13) 0.0362(4) Uani 1 1 d . . .
C6 C 0.34431(14) 0.3220(2) 0.10029(9) 0.0251(3) Uani 1 1 d . . .
C7 C 0.44372(15) 0.2880(2) 0.06501(11) 0.0300(4) Uani 1 1 d . . .
C8 C 0.50573(15) 0.1309(3) 0.08459(11) 0.0318(4) Uani 1 1 d . . .
C9 C 0.46873(15) 0.0043(2) 0.13811(10) 0.0291(4) Uani 1 1 d . . .
C10 C 0.36921(16) 0.0428(2) 0.17355(10) 0.0301(4) Uani 1 1 d . . .
C11 C 0.30762(15) 0.2008(2) 0.15588(10) 0.0286(3) Uani 1 1 d . . .
C12 C 0.53408(17) -0.1699(3) 0.15619(12) 0.0364(4) Uani 1 1 d . . .
H12A H 0.5089 -0.2600 0.1145 0.055 Uiso 1 1 calc R . .
H12B H 0.5189 -0.2159 0.2090 0.055 Uiso 1 1 calc R . .
H12C H 0.6169 -0.1473 0.1568 0.055 Uiso 1 1 calc R . .
H1A H -0.073(2) 0.011(3) -0.2303(16) 0.045(6) Uiso 1 1 d . . .
H1B H -0.112(2) 0.053(3) -0.1461(15) 0.047(7) Uiso 1 1 d . . .
H1C H -0.012(2) -0.079(4) -0.1579(16) 0.055(7) Uiso 1 1 d . . .
H2A H -0.0016(17) 0.289(3) -0.1898(12) 0.025(5) Uiso 1 1 d . . .
H3A H 0.0129(18) 0.249(3) -0.0526(12) 0.032(5) Uiso 1 1 d . . .
H4A H 0.2337(16) 0.362(3) -0.0709(11) 0.019(4) Uiso 1 1 d . . .
H5A H 0.122(2) 0.530(3) -0.1696(16) 0.047(7) Uiso 1 1 d . . .
H5B H 0.035(2) 0.584(3) -0.1116(14) 0.039(6) Uiso 1 1 d . . .
H5C H 0.158(2) 0.656(4) -0.0975(15) 0.049(7) Uiso 1 1 d . . .
H7A H 0.4697(18) 0.369(3) 0.0293(13) 0.033(5) Uiso 1 1 d . . .
H8A H 0.573(2) 0.110(3) 0.0626(14) 0.040(6) Uiso 1 1 d . . .
H10A H 0.344(2) -0.039(3) 0.2088(14) 0.040(6) Uiso 1 1 d . . .
H11A H 0.2421(19) 0.229(3) 0.1798(13) 0.034(5) Uiso 1 1 d . . .

loop_
_atom_site_aniso_label
_atom_site_aniso_U_11
_atom_site_aniso_U_22
_atom_site_aniso_U_33
_atom_site_aniso_U_23
_atom_site_aniso_U_13
_atom_site_aniso_U_12
S1 0.0295(2) 0.0235(2) 0.0260(2) -0.00543(15) 0.00537(16) -0.00656(15)
Cl1 0.0358(3) 0.0907(5) 0.0310(2) -0.0154(3) 0.00317(19) 0.0066(3)
Cl2 0.0463(3) 0.0230(2) 0.0326(2) 0.00112(15) -0.01366(18) 0.00150(17)
O1 0.0266(6) 0.0278(6) 0.0256(6) -0.0050(5) 0.0051(4) -0.0043(5)
O2 0.0423(7) 0.0334(7) 0.0312(6) -0.0115(5) 0.0083(5) -0.0030(6)
O3 0.0348(6) 0.0272(6) 0.0352(7) 0.0005(5) 0.0045(5) -0.0099(5)
C1 0.0422(11) 0.0293(9) 0.0322(9) -0.0028(7) -0.0115(8) 0.0021(8)
C2 0.0268(8) 0.0317(9) 0.0249(8) -0.0012(7) -0.0024(6) 0.0051(7)
C3 0.0272(8) 0.0214(7) 0.0246(7) 0.0012(6) -0.0004(6) 0.0025(6)
C4 0.0276(8) 0.0251(8) 0.0225(7) -0.0005(6) 0.0028(6) -0.0008(6)
C5 0.0440(11) 0.0258(9) 0.0374(10) 0.0079(8) -0.0011(8) -0.0043(8)
C6 0.0278(8) 0.0251(8) 0.0223(7) -0.0040(6) 0.0026(6) -0.0069(6)
C7 0.0322(9) 0.0302(9) 0.0289(8) -0.0009(7) 0.0094(7) -0.0086(7)
C8 0.0276(8) 0.0349(9) 0.0337(9) -0.0039(7) 0.0077(7) -0.0057(7)
C9 0.0303(8) 0.0312(9) 0.0242(8) -0.0036(6) -0.0032(6) -0.0052(7)
C10 0.0368(9) 0.0319(9) 0.0214(7) 0.0011(6) 0.0030(7) -0.0087(7)
C11 0.0304(8) 0.0326(9) 0.0239(8) -0.0039(6) 0.0082(6) -0.0079(7)
C12 0.0362(9) 0.0368(10) 0.0338(9) 0.0001(8) -0.0052(7) -0.0004(8)

loop_
_atom_type_symbol
_atom_type_description
_atom_type_scat_dispersion_real
_atom_type_scat_dispersion_imag
_atom_type_scat_source
C C 0.0033 0.0016 'International Tables Vol C Tables 4.2.6.8 and 6.1.1.4'
H H 0.0000 0.0000 'International Tables Vol C Tables 4.2.6.8 and 6.1.1.4'
O O 0.0106 0.0060 'International Tables Vol C Tables 4.2.6.8 and 6.1.1.4'
S S 0.1246 0.1234 'International Tables Vol C Tables 4.2.6.8 and 6.1.1.4'
Cl Cl 0.1484 0.1585 'International Tables Vol C Tables 4.2.6.8 and 6.1.1.4'

loop_
_geom_angle_atom_site_label_1
_geom_angle_atom_site_label_2
_geom_angle_atom_site_label_3
_geom_angle
_geom_angle_site_symmetry_1
_geom_angle_site_symmetry_3
_geom_angle_publ_flag
O2 S1 O3 120.02(8) . . ?
O2 S1 O1 103.31(7) . . ?
O3 S1 O1 109.22(7) . . ?
O2 S1 C6 109.65(8) . . ?
O3 S1 C6 109.17(8) . . ?
O1 S1 C6 104.24(7) . . ?
C4 O1 S1 119.59(10) . . ?
C1 C2 C3 113.60(15) . . ?
C1 C2 Cl1 110.32(13) . . ?
C3 C2 Cl1 111.11(12) . . ?
C2 C3 C4 115.75(14) . . ?
C2 C3 Cl2 111.21(12) . . ?
C4 C3 Cl2 108.32(11) . . ?
O1 C4 C5 108.10(14) . . ?
O1 C4 C3 103.77(12) . . ?
C5 C4 C3 113.91(14) . . ?
C7 C6 C11 120.52(16) . . ?
C7 C6 S1 120.10(13) . . ?
C11 C6 S1 119.37(13) . . ?
C8 C7 C6 119.48(16) . . ?
C7 C8 C9 121.12(16) . . ?
C10 C9 C8 118.27(17) . . ?
C10 C9 C12 121.07(17) . . ?
C8 C9 C12 120.65(17) . . ?
C11 C10 C9 121.30(16) . . ?
C10 C11 C6 119.27(16) . . ?

loop_
_geom_bond_atom_site_label_1
_geom_bond_atom_site_label_2
_geom_bond_distance
_geom_bond_site_symmetry_2
_geom_bond_publ_flag
S1 O2 1.4305(13) . ?
S1 O3 1.4307(13) . ?
S1 O1 1.5830(12) . ?
S1 C6 1.7497(18) . ?
Cl1 C2 1.7941(18) . ?
Cl2 C3 1.8003(16) . ?
O1 C4 1.4762(19) . ?
C1 C2 1.509(3) . ?
C2 C3 1.521(2) . ?
C3 C4 1.524(2) . ?
C4 C5 1.515(2) . ?
C6 C7 1.385(2) . ?
C6 C11 1.391(2) . ?
C7 C8 1.383(3) . ?
C8 C9 1.394(3) . ?
C9 C10 1.394(3) . ?
C9 C12 1.504(3) . ?
C10 C11 1.381(3) . ?

loop_
_geom_torsion_atom_site_label_1
_geom_torsion_atom_site_label_2
_geom_torsion_atom_site_label_3
_geom_torsion_atom_site_label_4
_geom_torsion
_geom_torsion_site_symmetry_1
_geom_torsion_site_symmetry_2
_geom_torsion_site_symmetry_3
_geom_torsion_site_symmetry_4
_geom_torsion_publ_flag
O2 S1 O1 C4 165.57(12) . . . . ?
O3 S1 O1 C4 36.75(13) . . . . ?
C6 S1 O1 C4 -79.82(12) . . . . ?
C1 C2 C3 C4 -176.64(15) . . . . ?
Cl1 C2 C3 C4 58.27(17) . . . . ?
C1 C2 C3 Cl2 59.20(18) . . . . ?
Cl1 C2 C3 Cl2 -65.90(15) . . . . ?
S1 O1 C4 C5 -95.11(15) . . . . ?
S1 O1 C4 C3 143.62(11) . . . . ?
C2 C3 C4 O1 160.93(13) . . . . ?
Cl2 C3 C4 O1 -73.42(14) . . . . ?
C2 C3 C4 C5 43.6(2) . . . . ?
Cl2 C3 C4 C5 169.28(13) . . . . ?
O2 S1 C6 C7 -142.51(14) . . . . ?
O3 S1 C6 C7 -9.16(16) . . . . ?
O1 S1 C6 C7 107.44(14) . . . . ?
O2 S1 C6 C11 38.74(15) . . . . ?
O3 S1 C6 C11 172.09(13) . . . . ?
O1 S1 C6 C11 -71.31(14) . . . . ?
C11 C6 C7 C8 0.9(3) . . . . ?
S1 C6 C7 C8 -177.84(13) . . . . ?
C6 C7 C8 C9 1.2(3) . . . . ?
C7 C8 C9 C10 -2.0(3) . . . . ?
C7 C8 C9 C12 177.33(16) . . . . ?
C8 C9 C10 C11 0.7(3) . . . . ?
C12 C9 C10 C11 -178.66(16) . . . . ?
C9 C10 C11 C6 1.4(3) . . . . ?
C7 C6 C11 C10 -2.2(2) . . . . ?
S1 C6 C11 C10 176.55(13) . . . . ?
